data_7135381
loop_
_publ_author_name
'Khaitan, Bhavya'
'Panda, Sangram Keshari'
'Gandhi, Shikha'

_publ_section_title
;
 Diastereoselective intramolecular <i>O</i>-allylation with alkynes using
 palladium/Br&#xf8;nsted acid combined catalysis: access to substituted
 chiral oxazolidines.
;
_journal_issue 18
_journal_name_full 'Chemical communications (Cambridge, England)'
_journal_page_first 5289
_journal_page_last 5292
_journal_paper_doi 10.1039/d6cc00614k
_journal_volume 62
_journal_year 2026
_chemical_absolute_configuration unk
_chemical_formula_moiety 'C26 H27 N O4 S'
_chemical_formula_sum 'C26 H27 N O4 S'
_chemical_formula_weight 449.575
_space_group_crystal_system orthorhombic
_space_group_IT_number 19
_space_group_name_Hall 'P 2ac 2ab'
_space_group_name_H-M_alt 'P 21 21 21'
_symmetry_Int_Tables_number 19
_atom_sites_solution_primary iterative
_audit_creation_date 2025-06-05
_audit_creation_method
;
Olex2 1.5
(compiled 2025.05.31 svn.r86d253d1 for OlexSys, GUI svn.r7254)
;
_audit_update_record
;
2025-12-17 deposited with the CCDC.	2026-02-17 downloaded from the CCDC.
;
_cell_angle_alpha 90.000(5)
_cell_angle_beta 90.000(5)
_cell_angle_gamma 90.000(5)
_cell_formula_units_Z 4
_cell_length_a 7.360(5)
_cell_length_b 10.914(5)
_cell_length_c 28.239(5)
_cell_measurement_reflns_used 6882
_cell_measurement_temperature 100.00(10)
_cell_measurement_theta_max 28.9760
_cell_measurement_theta_min 2.0080
_cell_volume 2268.4(19)
_computing_cell_refinement 'CrysAlisPro 1.171.43.116a (Rigaku OD, 2024)'
_computing_data_collection 'CrysAlisPro 1.171.43.116a (Rigaku OD, 2024)'
_computing_data_reduction 'CrysAlisPro 1.171.43.116a (Rigaku OD, 2024)'
_computing_molecular_graphics 'Olex2 1.5 (Dolomanov et al., 2009)'
_computing_publication_material 'Olex2 1.5 (Dolomanov et al., 2009)'
_computing_structure_refinement 'olex2.refine 1.5 (Bourhis et al., 2015)'
_computing_structure_solution 'olex2.solve 1.5 (Bourhis et al., 2015)'
_diffrn_ambient_environment N~2~
_diffrn_ambient_temperature 100.00(10)
_diffrn_detector 'Hybrid Pixel Array Detector'
_diffrn_detector_area_resol_mean 10.0000
_diffrn_detector_type HyPix
_diffrn_measured_fraction_theta_full 0.9996
_diffrn_measured_fraction_theta_max 0.8253
_diffrn_measurement_details
;
List of Runs (angles in degrees, time in seconds):

  # Type    Start    End  Width  t~exp~   \w     \q     \k     \f   Frames
#--------------------------------------------------------------------------
  1  \w    -64.00  21.00   0.50    0.82    --   17.26 -15.00 -71.00  170
  2  \w     14.00  66.00   0.50    0.82    --  -16.40  19.00-120.00  104
  3  \w     24.00  73.00   0.50    0.82    --   17.26-113.00 169.00   98
;
_diffrn_measurement_device 'four-circle diffractometer'
_diffrn_measurement_device_type 'XtaLAB Synergy R, DW system, HyPix'
_diffrn_measurement_method '\w scans'
_diffrn_orient_matrix_type 'CrysAlisPro convention (1999,Acta A55,543-557)'
_diffrn_orient_matrix_UB_11 -0.0184058000
_diffrn_orient_matrix_UB_12 0.0522611000
_diffrn_orient_matrix_UB_13 -0.0141538000
_diffrn_orient_matrix_UB_21 -0.0043048000
_diffrn_orient_matrix_UB_22 0.0368740000
_diffrn_orient_matrix_UB_23 0.0206764000
_diffrn_orient_matrix_UB_31 0.0943797000
_diffrn_orient_matrix_UB_32 0.0119218000
_diffrn_orient_matrix_UB_33 -0.0017856000
_diffrn_radiation_monochromator mirror
_diffrn_radiation_probe x-ray
_diffrn_radiation_type 'Mo K\a'
_diffrn_radiation_wavelength 0.71073
_diffrn_reflns_av_R_equivalents 0.0124
_diffrn_reflns_av_unetI/netI 0.0195
_diffrn_reflns_Laue_measured_fraction_full 0.9996
_diffrn_reflns_Laue_measured_fraction_max 0.8253
_diffrn_reflns_limit_h_max 9
_diffrn_reflns_limit_h_min -6
_diffrn_reflns_limit_k_max 11
_diffrn_reflns_limit_k_min -14
_diffrn_reflns_limit_l_max 24
_diffrn_reflns_limit_l_min -35
_diffrn_reflns_number 8924
_diffrn_reflns_point_group_measured_fraction_full 0.9534
_diffrn_reflns_point_group_measured_fraction_max 0.7688
_diffrn_reflns_theta_full 25.2417
_diffrn_reflns_theta_max 29.53
_diffrn_reflns_theta_min 2.00
_diffrn_source 'Rotating-anode X-ray tube'
_diffrn_source_type 'Rigaku (Mo) X-ray Source'
_exptl_absorpt_coefficient_mu 0.176
_exptl_absorpt_correction_T_max 1.00000
_exptl_absorpt_correction_T_min 0.76248
_exptl_absorpt_correction_type multi-scan
_exptl_absorpt_process_details
;
CrysAlisPro 1.171.43.116a (Rigaku Oxford Diffraction, 2024)
Empirical absorption correction using spherical harmonics,
implemented in SCALE3 ABSPACK scaling algorithm.
;
_exptl_crystal_colour 'clear light colourless'
_exptl_crystal_colour_lustre clear
_exptl_crystal_colour_modifier light
_exptl_crystal_colour_primary colourless
_exptl_crystal_density_diffrn 1.316
_exptl_crystal_description block
_exptl_crystal_F_000 953.068
_exptl_crystal_size_max 0.2
_exptl_crystal_size_mid 0.2
_exptl_crystal_size_min 0.2
_refine_diff_density_max 0.2863
_refine_diff_density_min -0.3497
_refine_diff_density_rms 0.0509
_refine_ls_abs_structure_details 'Hooft, R.W.W., Straver, L.H., Spek, A.L. (2010). J. Appl. Cryst., 43, 665-668.'
_refine_ls_abs_structure_Flack -0.012(17)
_refine_ls_d_res_high 0.7209
_refine_ls_d_res_low 10.1801
_refine_ls_goodness_of_fit_ref 1.0376
_refine_ls_hydrogen_treatment constr
_refine_ls_matrix_type full
_refine_ls_number_constraints 48
_refine_ls_number_parameters 291
_refine_ls_number_reflns 4875
_refine_ls_number_restraints 0
_refine_ls_restrained_S_all 1.0376
_refine_ls_R_factor_all 0.0293
_refine_ls_R_factor_gt 0.0279
_refine_ls_shift/su_max -0.0001
_refine_ls_shift/su_mean 0.0000
_refine_ls_structure_factor_coef Fsqd
_refine_ls_weighting_details 'w=1/[\s^2^(Fo^2^)+(0.0422P)^2^+0.4741P] where P=(Fo^2^+2Fc^2^)/3'
_refine_ls_weighting_scheme calc
_refine_ls_wR_factor_gt 0.0711
_refine_ls_wR_factor_ref 0.0723
_reflns_Friedel_coverage 0.694
_reflns_limit_h_max 9
_reflns_limit_h_min -9
_reflns_limit_k_max 14
_reflns_limit_k_min -14
_reflns_limit_l_max 35
_reflns_limit_l_min -35
_reflns_number_gt 4708
_reflns_number_total 4875
_reflns_threshold_expression I>=2u(I)
_cod_data_source_file d6cc00614k2.cif
_cod_data_source_block exp_2_auto
_cod_depositor_comments 'Adding full bibliography for 7135381.cif.'
_cod_original_sg_symbol_Hall ' P 2ac 2ab'
_cod_database_code 7135381
_chemical_oxdiff_formula 'C26 H27  N O4 S'
_cell_oxdiff_angle_alpha 90.054(2)
_cell_oxdiff_angle_beta 90.070(2)
_cell_oxdiff_angle_gamma 90.041(2)
_cell_oxdiff_length_a 7.3691(2)
_cell_oxdiff_length_b 10.9019(3)
_cell_oxdiff_length_c 28.2333(9)
_cell_oxdiff_measurement_reflns_used 6883
_cell_oxdiff_volume 2268.19(12)
_olex2_refinement_description
;
1. Fixed Uiso
 At 1.2 times of:
  All C(H) groups, All C(H,H) groups
 At 1.5 times of:
  All C(H,H,H) groups
2.a Ternary CH refined with riding coordinates:
 C015(H015), C016(H016)
2.b Secondary CH2 refined with riding coordinates:
 C010(H01a,H01b), C014(H01c,H01d)
2.c Aromatic/amide H refined with riding coordinates:
 C008(H008), C009(H009), C013(H013), C017(H017), C018(H018), C019(H019),
 C020(H020), C021(H021), C023(H023), C027(H027), C028(H028), C029(H029),
 C030(H030), C031(H031), C032(H032)
2.d Idealised Me refined as rotating group:
 C022(H02a,H02b,H02c), C025(H02d,H02e,H02f)
;
_olex2_submission_special_instructions 'No special instructions were received'
_oxdiff_exptl_absorpt_empirical_details
;
Empirical correction (ABSPACK) includes:
- Absorption correction using spherical harmonics
- Frame scaling
;
_oxdiff_exptl_absorpt_empirical_full_max 1.349
_oxdiff_exptl_absorpt_empirical_full_min 0.675

loop_
_space_group_symop_id
_space_group_symop_operation_xyz
1 x,y,z
2 x+1/2,-y+1/2,-z
3 -x,y+1/2,-z+1/2
4 -x+1/2,-y,z+1/2

loop_
_atom_site_label
_atom_site_type_symbol
_atom_site_fract_x
_atom_site_fract_y
_atom_site_fract_z
_atom_site_U_iso_or_equiv
_atom_site_adp_type
_atom_site_occupancy
_atom_site_refinement_flags_posn
S001 S 0.11554(4) 0.43156(3) 0.707722(10) 0.01295(7) Uani 1.000000 .
O002 O 0.06414(13) 0.31287(9) 0.69005(3) 0.0169(2) Uani 1.000000 .
O003 O 0.03111(13) 0.53990(8) 0.68920(3) 0.0177(2) Uani 1.000000 .
O004 O 0.54576(16) 0.99285(10) 0.47792(4) 0.0265(2) Uani 1.000000 .
O005 O 0.57041(13) 0.53824(9) 0.73537(4) 0.0219(2) Uani 1.000000 .
N006 N 0.33209(14) 0.44556(10) 0.69701(4) 0.0143(2) Uani 1.000000 .
C007 C 0.08423(15) 0.42971(12) 0.76948(4) 0.0137(2) Uani 1.000000 .
C008 C 0.03497(18) 0.53770(12) 0.79243(5) 0.0173(3) Uani 1.000000 .
H008 H 0.01651(18) 0.60931(12) 0.77524(5) 0.0207(3) Uiso 1.000000 R
C009 C 0.01382(19) 0.53710(12) 0.84120(5) 0.0187(3) Uani 1.000000 .
H009 H -0.02202(19) 0.60853(12) 0.85654(5) 0.0225(3) Uiso 1.000000 R
C010 C 0.63174(18) 0.42048(14) 0.71993(5) 0.0208(3) Uani 1.000000 .
H01a H 0.70115(18) 0.42741(14) 0.69085(5) 0.0249(3) Uiso 1.000000 R
H01b H 0.70722(18) 0.38229(14) 0.74391(5) 0.0249(3) Uiso 1.000000 R
C011 C 0.46461(19) 0.80269(13) 0.60437(5) 0.0188(3) Uani 1.000000 .
C012 C 0.04529(18) 0.43136(13) 0.86772(5) 0.0177(3) Uani 1.000000 .
C013 C 0.6991(2) 0.28518(14) 0.60986(5) 0.0226(3) Uani 1.000000 .
H013 H 0.7926(2) 0.26452(14) 0.63053(5) 0.0271(4) Uiso 1.000000 R
C014 C 0.47609(19) 0.24223(12) 0.67565(5) 0.0187(3) Uani 1.000000 .
H01c H 0.57060(19) 0.18676(12) 0.68632(5) 0.0225(3) Uiso 1.000000 R
H01d H 0.36297(19) 0.19665(12) 0.67509(5) 0.0225(3) Uiso 1.000000 R
C015 C 0.45818(18) 0.34604(12) 0.71182(5) 0.0161(2) Uani 1.000000 .
H015 H 0.41699(18) 0.31205(12) 0.74210(5) 0.0193(3) Uiso 1.000000 R
C016 C 0.41894(17) 0.56688(13) 0.70623(5) 0.0172(3) Uani 1.000000 .
H016 H 0.33448(17) 0.62002(13) 0.72348(5) 0.0206(3) Uiso 1.000000 R
C017 C 0.09190(19) 0.32392(13) 0.84379(5) 0.0189(3) Uani 1.000000 .
H017 H 0.11051(19) 0.25229(13) 0.86095(5) 0.0227(3) Uiso 1.000000 R
C018 C 0.4904(2) 0.99228(13) 0.55940(5) 0.0214(3) Uani 1.000000 .
H018 H 0.4890(2) 1.07745(13) 0.55845(5) 0.0257(3) Uiso 1.000000 R
C019 C 0.42602(19) 0.74029(13) 0.64935(5) 0.0199(3) Uani 1.000000 .
H019 H 0.36427(19) 0.78500(13) 0.67230(5) 0.0239(3) Uiso 1.000000 R
C020 C 0.46109(19) 0.93112(14) 0.60192(5) 0.0208(3) Uani 1.000000 .
H020 H 0.43875(19) 0.97618(14) 0.62926(5) 0.0249(3) Uiso 1.000000 R
C021 C 0.5291(2) 0.79775(14) 0.51999(5) 0.0237(3) Uani 1.000000 .
H021 H 0.5534(2) 0.75296(14) 0.49270(5) 0.0284(4) Uiso 1.000000 R
C022 C 0.5392(2) 0.92862(17) 0.43388(5) 0.0312(3) Uani 1.000000 .
H02a H 0.5412(18) 0.98641(18) 0.40826(5) 0.0468(5) Uiso 1.000000 GR
H02b H 0.6425(10) 0.8752(9) 0.4315(2) 0.0468(5) Uiso 1.000000 GR
H02c H 0.4297(9) 0.8811(9) 0.4323(2) 0.0468(5) Uiso 1.000000 GR
C023 C 0.5000(2) 0.73812(13) 0.56264(5) 0.0235(3) Uani 1.000000 .
H023 H 0.5041(2) 0.65298(13) 0.56351(5) 0.0282(4) Uiso 1.000000 R
C024 C 0.51999(19) 0.28222(12) 0.62577(5) 0.0180(3) Uani 1.000000 .
C025 C 0.0284(2) 0.43346(15) 0.92070(5) 0.0252(3) Uani 1.000000 .
H02d H 0.0525(16) 0.5147(3) 0.93211(6) 0.0378(4) Uiso 1.000000 GR
H02e H -0.0925(5) 0.4097(10) 0.92959(5) 0.0378(4) Uiso 1.000000 GR
H02f H 0.1142(11) 0.3773(8) 0.93427(5) 0.0378(4) Uiso 1.000000 GR
C026 C 0.52183(18) 0.92519(14) 0.51825(5) 0.0201(3) Uani 1.000000 .
C027 C 0.11099(18) 0.32183(12) 0.79497(5) 0.0170(2) Uani 1.000000 .
H027 H 0.14122(18) 0.24951(12) 0.77944(5) 0.0204(3) Uiso 1.000000 R
C028 C 0.47128(19) 0.62575(13) 0.66026(5) 0.0197(3) Uani 1.000000 .
H028 H 0.53809(19) 0.58037(13) 0.63849(5) 0.0236(3) Uiso 1.000000 R
C029 C 0.6022(3) 0.35143(15) 0.53284(5) 0.0320(4) Uani 1.000000 .
H029 H 0.6295(3) 0.37449(15) 0.50195(5) 0.0385(4) Uiso 1.000000 R
C030 C 0.3829(2) 0.31550(13) 0.59416(5) 0.0226(3) Uani 1.000000 .
H030 H 0.2625(2) 0.31458(13) 0.60412(5) 0.0271(3) Uiso 1.000000 R
C031 C 0.4238(2) 0.34997(15) 0.54808(6) 0.0300(4) Uani 1.000000 .
H031 H 0.3311(2) 0.37213(15) 0.52743(6) 0.0360(4) Uiso 1.000000 R
C032 C 0.7403(2) 0.31845(15) 0.56367(6) 0.0285(3) Uani 1.000000 .
H032 H 0.8603(2) 0.31862(15) 0.55342(6) 0.0342(4) Uiso 1.000000 R

loop_
_atom_site_aniso_label
_atom_site_aniso_U_11
_atom_site_aniso_U_22
_atom_site_aniso_U_33
_atom_site_aniso_U_12
_atom_site_aniso_U_13
_atom_site_aniso_U_23
S001 0.01312(14) 0.01183(14) 0.01390(13) -0.00068(11) -0.00077(11) 0.00025(12)
O002 0.0178(5) 0.0144(4) 0.0186(5) -0.0036(4) -0.0014(3) -0.0021(4)
O003 0.0196(5) 0.0161(5) 0.0173(4) 0.0035(4) -0.0015(4) 0.0024(4)
O004 0.0373(6) 0.0230(5) 0.0191(5) -0.0058(5) -0.0008(4) 0.0021(4)
O005 0.0201(5) 0.0263(5) 0.0193(5) -0.0045(4) -0.0027(4) -0.0055(4)
N006 0.0139(5) 0.0123(5) 0.0167(5) -0.0004(4) 0.0001(4) 0.0005(4)
C007 0.0124(6) 0.0141(6) 0.0145(5) -0.0009(5) -0.0000(4) 0.0009(5)
C008 0.0192(6) 0.0130(6) 0.0196(6) 0.0014(5) -0.0001(5) 0.0020(5)
C009 0.0201(7) 0.0163(6) 0.0198(6) 0.0012(5) 0.0016(5) -0.0016(5)
C010 0.0156(6) 0.0263(7) 0.0204(6) -0.0007(6) -0.0022(5) -0.0008(6)
C011 0.0186(6) 0.0175(6) 0.0202(7) -0.0025(5) -0.0009(5) -0.0005(5)
C012 0.0164(6) 0.0197(6) 0.0168(6) -0.0012(5) 0.0004(5) 0.0018(5)
C013 0.0222(7) 0.0251(7) 0.0205(7) 0.0025(6) -0.0015(5) -0.0013(6)
C014 0.0193(6) 0.0157(6) 0.0211(7) 0.0025(5) 0.0009(5) 0.0013(5)
C015 0.0154(6) 0.0178(6) 0.0149(6) 0.0022(5) -0.0004(5) 0.0012(5)
C016 0.0169(6) 0.0172(6) 0.0175(6) -0.0046(5) 0.0011(5) -0.0036(6)
C017 0.0216(7) 0.0150(6) 0.0200(6) 0.0004(5) 0.0008(5) 0.0035(5)
C018 0.0245(7) 0.0151(6) 0.0247(7) -0.0007(5) -0.0017(5) -0.0008(5)
C019 0.0209(7) 0.0190(7) 0.0198(7) -0.0042(5) -0.0002(5) -0.0033(5)
C020 0.0231(7) 0.0183(6) 0.0209(6) -0.0010(6) 0.0004(5) -0.0031(6)
C021 0.0311(8) 0.0210(7) 0.0191(7) -0.0024(6) -0.0006(6) -0.0051(6)
C022 0.0438(9) 0.0322(8) 0.0176(7) -0.0003(8) 0.0020(6) 0.0004(7)
C023 0.0314(8) 0.0144(6) 0.0248(7) -0.0028(6) -0.0022(6) -0.0025(6)
C024 0.0221(7) 0.0133(6) 0.0185(6) 0.0023(5) -0.0012(5) -0.0023(5)
C025 0.0311(8) 0.0271(7) 0.0173(7) 0.0022(7) 0.0012(5) 0.0015(6)
C026 0.0190(6) 0.0215(7) 0.0197(6) -0.0030(6) -0.0025(5) 0.0023(6)
C027 0.0179(6) 0.0119(5) 0.0211(6) -0.0002(5) 0.0010(5) -0.0001(5)
C028 0.0199(7) 0.0181(6) 0.0211(7) -0.0051(5) 0.0033(5) -0.0016(5)
C029 0.0493(10) 0.0300(8) 0.0169(7) 0.0033(8) 0.0031(7) 0.0024(6)
C030 0.0231(7) 0.0217(7) 0.0229(7) 0.0054(6) -0.0037(6) -0.0043(5)
C031 0.0392(9) 0.0291(8) 0.0218(7) 0.0128(7) -0.0094(6) -0.0035(6)
C032 0.0298(8) 0.0311(8) 0.0245(7) -0.0030(7) 0.0064(6) -0.0015(7)

loop_
_atom_type_symbol
_atom_type_scat_dispersion_real
_atom_type_scat_dispersion_imag
_atom_type_scat_Cromer_Mann_a1
_atom_type_scat_Cromer_Mann_a2
_atom_type_scat_Cromer_Mann_a3
_atom_type_scat_Cromer_Mann_a4
_atom_type_scat_Cromer_Mann_b1
_atom_type_scat_Cromer_Mann_b2
_atom_type_scat_Cromer_Mann_b3
_atom_type_scat_Cromer_Mann_b4
_atom_type_scat_Cromer_Mann_c
_atom_type_scat_source
_atom_type_scat_dispersion_source
C 0.00313 0.00162 2.31000 1.02000 1.58860 0.86500 20.84390 10.20750 0.56870 51.65120 0.21560 'International Tables Volume C Table 6.1.1.4 (pp. 500-502)' 'Brennan, Cowan, Rev. Sci. Instrum., 1992, 63, 850'
H 0.00000 0.00000 0.49300 0.32291 0.14019 0.04081 10.51090 26.12570 3.14236 57.79970 0.00304 'International Tables Volume C Table 6.1.1.4 (pp. 500-502)' 'Brennan, Cowan, Rev. Sci. Instrum., 1992, 63, 850'
N 0.00612 0.00332 12.21260 3.13220 2.01250 1.16630 0.00570 9.89330 28.99750 0.58260 -11.52900 'International Tables Volume C Table 6.1.1.4 (pp. 500-502)' 'Brennan, Cowan, Rev. Sci. Instrum., 1992, 63, 850'
O 0.01085 0.00610 3.04850 2.28680 1.54630 0.86700 13.27710 5.70110 0.32390 32.90890 0.25080 'International Tables Volume C Table 6.1.1.4 (pp. 500-502)' 'Brennan, Cowan, Rev. Sci. Instrum., 1992, 63, 850'
S 0.12485 0.12449 6.90530 5.20340 1.43790 1.58630 1.46790 22.21510 0.25360 56.17200 0.86690 'International Tables Volume C Table 6.1.1.4 (pp. 500-502)' 'Brennan, Cowan, Rev. Sci. Instrum., 1992, 63, 850'

loop_
_geom_angle_atom_site_label_1
_geom_angle_atom_site_label_2
_geom_angle_atom_site_label_3
_geom_angle
_geom_angle_site_symmetry_1
_geom_angle_site_symmetry_3
_geom_angle_publ_flag
O003 S001 O002 120.12(5) . . ?
N006 S001 O002 106.09(6) . . ?
N006 S001 O003 106.18(6) . . ?
C007 S001 O002 107.40(6) . . ?
C007 S001 O003 108.32(6) . . ?
C007 S001 N006 108.25(6) . . ?
C026 O004 C022 117.08(12) . . ?
C016 O005 C010 105.60(10) . . ?
C015 N006 S001 119.29(9) . . ?
C016 N006 S001 118.01(8) . . ?
C016 N006 C015 109.34(10) . . ?
C008 C007 S001 119.05(10) . . ?
C027 C007 S001 120.21(10) . . ?
C027 C007 C008 120.73(12) . . ?
H008 C008 C007 120.41(8) . . ?
C009 C008 C007 119.18(12) . . ?
C009 C008 H008 120.41(8) . . ?
H009 C009 C008 119.38(8) . . ?
C012 C009 C008 121.24(12) . . ?
C012 C009 H009 119.38(8) . . ?
H01a C010 O005 110.74(7) . . ?
H01b C010 O005 110.74(7) . . ?
H01b C010 H01a 108.8 . . ?
C015 C010 O005 105.02(10) . . ?
C015 C010 H01a 110.74(7) . . ?
C015 C010 H01b 110.74(7) . . ?
C020 C011 C019 120.14(13) . . ?
C023 C011 C019 122.10(13) . . ?
C023 C011 C020 117.73(13) . . ?
C017 C012 C009 118.41(12) . . ?
C025 C012 C009 120.56(13) . . ?
C025 C012 C017 121.03(13) . . ?
C024 C013 H013 119.48(8) . . ?
C032 C013 H013 119.48(9) . . ?
C032 C013 C024 121.05(14) . . ?
H01d C014 H01c 107.5 . . ?
C015 C014 H01c 108.45(7) . . ?
C015 C014 H01d 108.45(7) . . ?
C024 C014 H01c 108.45(7) . . ?
C024 C014 H01d 108.45(8) . . ?
C024 C014 C015 115.28(11) . . ?
C010 C015 N006 100.07(10) . . ?
C014 C015 N006 113.96(11) . . ?
C014 C015 C010 114.87(11) . . ?
H015 C015 N006 109.18(7) . . ?
H015 C015 C010 109.18(7) . . ?
H015 C015 C014 109.18(7) . . ?
N006 C016 O005 104.00(10) . . ?
H016 C016 O005 109.88(7) . . ?
H016 C016 N006 109.88(6) . . ?
C028 C016 O005 113.23(10) . . ?
C028 C016 N006 109.83(11) . . ?
C028 C016 H016 109.88(8) . . ?
H017 C017 C012 119.33(8) . . ?
C027 C017 C012 121.34(12) . . ?
C027 C017 H017 119.33(8) . . ?
C020 C018 H018 120.20(8) . . ?
C026 C018 H018 120.20(8) . . ?
C026 C018 C020 119.59(13) . . ?
H019 C019 C011 117.00(8) . . ?
C028 C019 C011 126.00(13) . . ?
C028 C019 H019 117.00(9) . . ?
C018 C020 C011 121.27(13) . . ?
H020 C020 C011 119.36(8) . . ?
H020 C020 C018 119.36(8) . . ?
C023 C021 H021 120.20(9) . . ?
C026 C021 H021 120.20(9) . . ?
C026 C021 C023 119.59(13) . . ?
H02a C022 O004 109.5 . . ?
H02b C022 O004 109.5 . . ?
H02b C022 H02a 109.5 . . ?
H02c C022 O004 109.5 . . ?
H02c C022 H02a 109.5 . . ?
H02c C022 H02b 109.5 . . ?
C021 C023 C011 121.66(13) . . ?
H023 C023 C011 119.17(8) . . ?
H023 C023 C021 119.17(8) . . ?
C014 C024 C013 120.67(12) . . ?
C030 C024 C013 118.17(13) . . ?
C030 C024 C014 121.16(13) . . ?
H02d C025 C012 109.5 . . ?
H02e C025 C012 109.5 . . ?
H02e C025 H02d 109.5 . . ?
H02f C025 C012 109.5 . . ?
H02f C025 H02d 109.5 . . ?
H02f C025 H02e 109.5 . . ?
C018 C026 O004 115.59(13) . . ?
C021 C026 O004 124.28(13) . . ?
C021 C026 C018 120.12(13) . . ?
C017 C027 C007 119.05(12) . . ?
H027 C027 C007 120.48(7) . . ?
H027 C027 C017 120.48(8) . . ?
C019 C028 C016 122.64(13) . . ?
H028 C028 C016 118.68(8) . . ?
H028 C028 C019 118.68(9) . . ?
C031 C029 H029 120.06(9) . . ?
C032 C029 H029 120.06(10) . . ?
C032 C029 C031 119.88(15) . . ?
H030 C030 C024 119.55(9) . . ?
C031 C030 C024 120.90(14) . . ?
C031 C030 H030 119.55(9) . . ?
C030 C031 C029 120.10(14) . . ?
H031 C031 C029 119.95(9) . . ?
H031 C031 C030 119.95(9) . . ?
C029 C032 C013 119.91(15) . . ?
H032 C032 C013 120.05(9) . . ?
H032 C032 C029 120.05(10) . . ?

loop_
_geom_bond_atom_site_label_1
_geom_bond_atom_site_label_2
_geom_bond_distance
_geom_bond_site_symmetry_2
_geom_bond_publ_flag
S001 O002 1.4388(11) . ?
S001 O003 1.4345(11) . ?
S001 N006 1.6295(15) . ?
S001 C007 1.7592(13) . ?
O004 C022 1.4284(18) . ?
O004 C026 1.3686(17) . ?
O005 C010 1.4302(18) . ?
O005 C016 1.4204(17) . ?
N006 C015 1.4887(17) . ?
N006 C016 1.4931(17) . ?
C007 C008 1.3930(18) . ?
C007 C027 1.3941(18) . ?
C008 H008 0.9300 . ?
C008 C009 1.386(2) . ?
C009 H009 0.9300 . ?
C009 C012 1.395(2) . ?
C010 H01a 0.9700 . ?
C010 H01b 0.9700 . ?
C010 C015 1.531(2) . ?
C011 C019 1.4688(19) . ?
C011 C020 1.404(2) . ?
C011 C023 1.398(2) . ?
C012 C017 1.396(2) . ?
C012 C025 1.5015(18) . ?
C013 H013 0.9300 . ?
C013 C024 1.393(2) . ?
C013 C032 1.387(2) . ?
C014 H01c 0.9700 . ?
C014 H01d 0.9700 . ?
C014 C015 1.5311(19) . ?
C014 C024 1.510(2) . ?
C015 H015 0.9800 . ?
C016 H016 0.9800 . ?
C016 C028 1.4988(19) . ?
C017 H017 0.9300 . ?
C017 C027 1.3858(19) . ?
C018 H018 0.9300 . ?
C018 C020 1.391(2) . ?
C018 C026 1.393(2) . ?
C019 H019 0.9300 . ?
C019 C028 1.330(2) . ?
C020 H020 0.9300 . ?
C021 H021 0.9300 . ?
C021 C023 1.386(2) . ?
C021 C026 1.393(2) . ?
C022 H02a 0.9600 . ?
C022 H02b 0.9600 . ?
C022 H02c 0.9600 . ?
C023 H023 0.9300 . ?
C024 C030 1.395(2) . ?
C025 H02d 0.9600 . ?
C025 H02e 0.9600 . ?
C025 H02f 0.9600 . ?
C027 H027 0.9300 . ?
C028 H028 0.9300 . ?
C029 H029 0.9300 . ?
C029 C031 1.382(3) . ?
C029 C032 1.386(2) . ?
C030 H030 0.9300 . ?
C030 C031 1.388(2) . ?
C031 H031 0.9300 . ?
C032 H032 0.9300 . ?

loop_
_geom_torsion_atom_site_label_1
_geom_torsion_atom_site_label_2
_geom_torsion_atom_site_label_3
_geom_torsion_atom_site_label_4
_geom_torsion
_geom_torsion_site_symmetry_1
_geom_torsion_site_symmetry_2
_geom_torsion_site_symmetry_3
_geom_torsion_site_symmetry_4
_geom_torsion_publ_flag
S001 N006 C015 C010 -151.20(11) . . . . ?
S001 N006 C015 C014 85.68(10) . . . . ?
S001 N006 C016 O005 127.87(9) . . . . ?
S001 N006 C016 C028 -110.66(10) . . . . ?
S001 C007 C008 C009 -178.70(10) . . . . ?
S001 C007 C027 C017 177.67(10) . . . . ?
O002 S001 N006 C015 -50.66(8) . . . . ?
O002 S001 N006 C016 172.59(8) . . . . ?
O002 S001 C007 C008 -148.27(9) . . . . ?
O002 S001 C007 C027 32.61(8) . . . . ?
O003 S001 N006 C015 -179.52(8) . . . . ?
O003 S001 N006 C016 43.73(8) . . . . ?
O003 S001 C007 C008 -17.15(8) . . . . ?
O003 S001 C007 C027 163.73(9) . . . . ?
O004 C026 C018 C020 178.79(12) . . . . ?
O004 C026 C021 C023 -178.96(15) . . . . ?
O005 C010 C015 N006 31.35(10) . . . . ?
O005 C010 C015 C014 153.83(10) . . . . ?
O005 C016 N006 C015 -12.83(11) . . . . ?
O005 C016 C028 C019 -114.83(12) . . . . ?
N006 S001 C007 C008 97.58(9) . . . . ?
N006 S001 C007 C027 -81.54(8) . . . . ?
N006 C015 C014 C024 51.61(12) . . . . ?
N006 C016 O005 C010 33.44(11) . . . . ?
N006 C016 C028 C019 129.41(11) . . . . ?
C007 S001 N006 C015 64.36(8) . . . . ?
C007 S001 N006 C016 -72.40(8) . . . . ?
C007 C008 C009 C012 1.60(15) . . . . ?
C007 C027 C017 C012 0.47(15) . . . . ?
C008 C007 C027 C017 -1.44(14) . . . . ?
C008 C009 C012 C017 -2.53(16) . . . . ?
C008 C009 C012 C025 177.75(13) . . . . ?
C009 C008 C007 C027 0.42(15) . . . . ?
C009 C012 C017 C027 1.47(15) . . . . ?
C010 O005 C016 C028 -85.73(11) . . . . ?
C010 C015 N006 C016 -11.07(11) . . . . ?
C010 C015 C014 C024 -63.04(13) . . . . ?
C011 C019 C028 C016 -177.02(13) . . . . ?
C011 C020 C018 C026 0.74(16) . . . . ?
C011 C023 C021 C026 -0.51(18) . . . . ?
C013 C024 C014 C015 94.55(14) . . . . ?
C013 C024 C030 C031 0.34(17) . . . . ?
C013 C032 C029 C031 -0.59(19) . . . . ?
C014 C015 N006 C016 -134.19(11) . . . . ?
C014 C024 C013 C032 178.15(14) . . . . ?
C014 C024 C030 C031 -178.78(14) . . . . ?
C015 N006 C016 C028 108.63(11) . . . . ?
C015 C010 O005 C016 -41.73(11) . . . . ?
C015 C014 C024 C030 -86.36(13) . . . . ?
C018 C020 C011 C019 -177.56(13) . . . . ?
C018 C020 C011 C023 0.48(16) . . . . ?
C018 C026 O004 C022 -166.90(14) . . . . ?
C018 C026 C021 C023 1.76(16) . . . . ?
C019 C011 C023 C021 177.40(14) . . . . ?
C020 C011 C019 C028 -160.52(13) . . . . ?
C020 C011 C023 C021 -0.59(16) . . . . ?
C020 C018 C026 C021 -1.87(17) . . . . ?
C021 C026 O004 C022 13.78(18) . . . . ?
C023 C011 C019 C028 21.53(17) . . . . ?
C024 C013 C032 C029 1.11(18) . . . . ?
C024 C030 C031 C029 0.16(17) . . . . ?
C025 C012 C017 C027 -178.81(13) . . . . ?
C030 C024 C013 C032 -0.98(16) . . . . ?
C030 C031 C029 C032 -0.03(19) . . . . ?
